data_1547463
loop_
_publ_author_name
'Etayo, Pablo'
'Escudero, Eduardo Carmelo'
'Pericas, Miquel A.'

_publ_section_title
;
 5,5&#x2019;-Bistriazoles as axially chiral, multidentate ligands:
 Synthesis, configurational stability and catalytic application of their
 scandium(III) complexes
;
_journal_name_full 'Catal. Sci. Technol.'
_journal_paper_doi 10.1039/C7CY01518F
_journal_year 2017
_chemical_absolute_configuration ad
_chemical_formula_sum 'C24 H17 F3 N2 O2'
_chemical_formula_weight 422.39
_space_group_IT_number 7
_space_group_name_Hall 'P -2yac'
_symmetry_cell_setting monoclinic
_symmetry_space_group_name_Hall 'P -2yac'
_symmetry_space_group_name_H-M 'P 1 n 1'
_atom_sites_solution_hydrogens geom
_audit_creation_method SHELXL-2014/7
_audit_update_record
;
2017-07-27 deposited with the CCDC.
2017-09-25 downloaded from the CCDC.
;
_cell_angle_alpha 90
_cell_angle_beta 96.428(3)
_cell_angle_gamma 90
_cell_formula_units_Z 8
_cell_length_a 9.8771(10)
_cell_length_b 10.6875(10)
_cell_length_c 36.521(4)
_cell_measurement_reflns_used 9881
_cell_measurement_temperature 100(2)
_cell_measurement_theta_max 29.97
_cell_measurement_theta_min 2.21
_cell_volume 3831.0(7)
_computing_cell_refinement 'Bruker APEX2 v2014.9-0'
_computing_data_collection 'Bruker APEX2 v2014.9-0'
_computing_data_reduction 'Bruker SAINT V7.60A'
_computing_molecular_graphics 'Bruker SHELXTL'
_computing_publication_material 'Bruker SHELXTL'
_computing_structure_refinement 'SHELXL-2014 (Sheldrick, 2014)'
_computing_structure_solution Sir2011
_diffrn_ambient_temperature 100(2)
_diffrn_detector_area_resol_mean 512
_diffrn_detector_type '4K CCD area detector APEX II'
_diffrn_measured_fraction_theta_full 1.000
_diffrn_measured_fraction_theta_max 0.920
_diffrn_measurement_device_type 'APEX DUO Kappa 4-axis goniometer'
_diffrn_measurement_method
;
 Fullsphere data collection, phi and omega scans
;
_diffrn_measurement_specimen_support 'magnetic support with MicroMount'
_diffrn_radiation_monochromator 'Quazar MX Multilayer Optics'
_diffrn_radiation_type MoK\a
_diffrn_radiation_wavelength 0.71073
_diffrn_reflns_av_R_equivalents 0.0707
_diffrn_reflns_av_unetI/netI 0.0847
_diffrn_reflns_Laue_measured_fraction_full 1.000
_diffrn_reflns_Laue_measured_fraction_max 0.920
_diffrn_reflns_limit_h_max 13
_diffrn_reflns_limit_h_min -13
_diffrn_reflns_limit_k_max 15
_diffrn_reflns_limit_k_min -10
_diffrn_reflns_limit_l_max 50
_diffrn_reflns_limit_l_min -50
_diffrn_reflns_number 52225
_diffrn_reflns_point_group_measured_fraction_full 0.996
_diffrn_reflns_point_group_measured_fraction_max 0.872
_diffrn_reflns_theta_full 25.242
_diffrn_reflns_theta_max 30.171
_diffrn_reflns_theta_min 1.122
_diffrn_source 'Microfocus source E025 IuS'
_diffrn_source_current 0.6
_diffrn_source_power 50
_diffrn_source_size '0.2 mm x 0.2 mm fine focus'
_diffrn_source_type 'Bruker APEX DUO'
_exptl_absorpt_coefficient_mu 0.114
_exptl_absorpt_correction_T_max 0.993
_exptl_absorpt_correction_T_min 0.764
_exptl_absorpt_correction_type multi-scan
_exptl_absorpt_process_details
; 
 SADABS Version 2008/1 Bruker-Nonius
 Blessing, Acta Cryst. (1995) A51 33-38
;
_exptl_crystal_colour colourless
_exptl_crystal_density_diffrn 1.465
_exptl_crystal_description block
_exptl_crystal_F_000 1744
_exptl_crystal_size_max 0.4
_exptl_crystal_size_mid 0.2
_exptl_crystal_size_min 0.06
_refine_diff_density_max 0.860
_refine_diff_density_min -0.570
_refine_diff_density_rms 0.125
_refine_ls_abs_structure_details
;
 Flack x determined using 6591 quotients [(I+)-(I-)]/[(I+)+(I-)]
 (Parsons, Flack and Wagner, Acta Cryst. B69 (2013) 249-259).
;
_refine_ls_abs_structure_Flack 0.2(3)
_refine_ls_extinction_method none
_refine_ls_goodness_of_fit_ref 1.076
_refine_ls_hydrogen_treatment constr
_refine_ls_matrix_type full
_refine_ls_number_parameters 1169
_refine_ls_number_reflns 19790
_refine_ls_number_restraints 2056
_refine_ls_restrained_S_all 1.082
_refine_ls_R_factor_all 0.0938
_refine_ls_R_factor_gt 0.0850
_refine_ls_shift/su_max 0.000
_refine_ls_shift/su_mean 0.000
_refine_ls_structure_factor_coef Fsqd
_refine_ls_weighting_details 'w=1/[\s^2^(Fo^2^)+(0.1099P)^2^+8.1635P] where P=(Fo^2^+2Fc^2^)/3'
_refine_ls_weighting_scheme calc
_refine_ls_wR_factor_gt 0.2226
_refine_ls_wR_factor_ref 0.2302
_reflns_Friedel_coverage 0.895
_reflns_Friedel_fraction_full 0.992
_reflns_Friedel_fraction_max 0.825
_reflns_number_gt 17486
_reflns_number_total 19790
_reflns_threshold_expression 'I > 2\s(I)'
_cod_data_source_file c7cy01518f2.cif
_cod_data_source_block mo_PEMP424_2c_0m
_cod_depositor_comments
;
The following automatic conversions were performed:

'_symmetry_cell_setting' value 'Monoclinic' changed to 'monoclinic'
according to
/home/data/users/saulius/crontab/automatic-downloads/rss-feeds/RSC/lib/dictionaries/cif_core.dic
dictionary named 'cif_core.dic' version 2.4.2 from 2011-04-26.

'_exptl_absorpt_correction_type' value 'Multi-scan' changed to
'multi-scan' according to
/home/data/users/saulius/crontab/automatic-downloads/rss-feeds/RSC/lib/dictionaries/cif_core.dic
dictionary named 'cif_core.dic' version 2.4.2 from 2011-04-26.

Automatic conversion script
Id: cif_fix_values 4973 2017-02-22 13:04:09Z antanas 
;
_cod_original_cell_volume 3831.0(6)
_cod_original_sg_symbol_H-M Pn
_cod_database_code 1547463
_shelx_shelxl_version_number 2014/7
_shelx_space_group_comment
;
The symmetry employed for this shelxl refinement is uniquely defined
by the following loop, which should always be used as a source of
symmetry information in preference to the above space-group names.
They are only intended as comments.
;
_shelx_estimated_absorpt_t_min 0.956
_shelx_estimated_absorpt_t_max 0.993

loop_
_space_group_symop_operation_xyz
'x, y, z'
'x+1/2, -y, z+1/2'

loop_
_atom_site_label
_atom_site_type_symbol
_atom_site_fract_x
_atom_site_fract_y
_atom_site_fract_z
_atom_site_U_iso_or_equiv
_atom_site_adp_type
_atom_site_occupancy
_atom_site_site_symmetry_order
_atom_site_calc_flag
_atom_site_refinement_flags_posn
_atom_site_refinement_flags_adp
_atom_site_refinement_flags_occupancy
_atom_site_disorder_assembly
_atom_site_disorder_group
N1A N -0.0098(5) 0.6046(4) 0.37295(12) 0.0108(8) Uani 1 1 d . U . . .
N2A N 0.1652(5) 0.6483(4) 0.24075(13) 0.0126(8) Uani 1 1 d . U . . .
H2A H 0.2047 0.7046 0.2279 0.015 Uiso 1 1 calc R U . . .
O1A O 0.0960(4) 0.3603(3) 0.33119(11) 0.0111(7) Uani 1 1 d . U . . .
H1A H 0.1713 0.3307 0.3268 0.017 Uiso 1 1 calc R U . . .
O2A O -0.1511(4) 0.5113(3) 0.32671(10) 0.0111(7) Uani 1 1 d . U . . .
C1A C 0.0982(5) 0.4944(4) 0.32756(13) 0.0074(8) Uani 1 1 d . U . . .
C2A C 0.2004(5) 0.5534(5) 0.35616(14) 0.0094(9) Uani 1 1 d . U . . .
C3A C 0.3400(6) 0.5481(5) 0.35824(15) 0.0131(10) Uani 1 1 d . U . . .
H3A H 0.3833 0.5065 0.3397 0.016 Uiso 1 1 calc R U . . .
C4A C 0.4170(6) 0.6046(5) 0.38798(16) 0.0163(10) Uani 1 1 d . U . . .
H4A H 0.5136 0.6013 0.3900 0.020 Uiso 1 1 calc R U . . .
C5A C 0.3521(6) 0.6661(5) 0.41481(16) 0.0163(10) Uani 1 1 d . U . . .
H5A H 0.4059 0.7051 0.4348 0.020 Uiso 1 1 calc R U . . .
C6A C 0.2095(6) 0.6722(5) 0.41308(15) 0.0132(10) Uani 1 1 d . U . . .
C7A C 0.1330(5) 0.6150(5) 0.38298(15) 0.0116(9) Uani 1 1 d . U . . .
C8A C -0.0366(5) 0.5356(5) 0.34134(14) 0.0094(9) Uani 1 1 d . U . . .
C9A C 0.1512(7) 0.7361(6) 0.44395(18) 0.0212(12) Uani 1 1 d . U . . .
C10A C -0.1234(6) 0.6493(5) 0.39175(15) 0.0143(10) Uani 1 1 d . U . . .
H10A H -0.2020 0.6663 0.3731 0.017 Uiso 1 1 calc R U . . .
H10B H -0.0969 0.7293 0.4042 0.017 Uiso 1 1 calc R U . . .
C11A C -0.1676(6) 0.5583(6) 0.42009(15) 0.0157(10) Uani 1 1 d . U . . .
C12A C -0.1196(7) 0.4364(6) 0.42361(18) 0.0211(12) Uani 1 1 d . U . . .
H12A H -0.0543 0.4077 0.4083 0.025 Uiso 1 1 calc R U . . .
C13A C -0.1667(7) 0.3549(6) 0.44966(19) 0.0255(13) Uani 1 1 d . U . . .
H13A H -0.1322 0.2720 0.4522 0.031 Uiso 1 1 calc R U . . .
C14A C -0.2627(7) 0.3955(7) 0.47148(19) 0.0267(13) Uani 1 1 d . U . . .
H14A H -0.2962 0.3397 0.4886 0.032 Uiso 1 1 calc R U . . .
C15A C -0.3101(7) 0.5151(7) 0.46870(19) 0.0273(13) Uani 1 1 d . U . . .
H15A H -0.3762 0.5423 0.4840 0.033 Uiso 1 1 calc R U . . .
C16A C -0.2621(7) 0.5982(7) 0.44349(18) 0.0236(12) Uani 1 1 d . U . . .
H16A H -0.2937 0.6821 0.4423 0.028 Uiso 1 1 calc R U . . .
C17A C 0.1080(5) 0.5371(5) 0.28855(14) 0.0089(9) Uani 1 1 d . U . . .
C18A C 0.0337(5) 0.4886(5) 0.25608(13) 0.0086(9) Uani 1 1 d . U . . .
C19A C -0.0584(5) 0.3886(5) 0.24833(15) 0.0120(9) Uani 1 1 d . U . . .
H19A H -0.0859 0.3381 0.2676 0.014 Uiso 1 1 calc R U . . .
C20A C -0.1080(6) 0.3660(5) 0.21167(16) 0.0159(10) Uani 1 1 d . U . . .
H20A H -0.1685 0.2978 0.2060 0.019 Uiso 1 1 calc R U . . .
C21A C -0.0706(6) 0.4418(6) 0.18276(16) 0.0159(10) Uani 1 1 d . U . . .
H21A H -0.1079 0.4249 0.1581 0.019 Uiso 1 1 calc R U . . .
C22A C 0.0198(5) 0.5405(5) 0.18976(15) 0.0131(10) Uani 1 1 d . U . . .
H22A H 0.0454 0.5919 0.1705 0.016 Uiso 1 1 calc R U . . .
C23A C 0.0712(5) 0.5607(5) 0.22631(15) 0.0110(9) Uani 1 1 d . U . . .
C24A C 0.1873(6) 0.6337(5) 0.27824(15) 0.0127(10) Uani 1 1 d . U . . .
H24A H 0.2478 0.6825 0.2945 0.015 Uiso 1 1 calc R U . . .
F1A F 0.0699(4) 0.6598(4) 0.46157(11) 0.0293(9) Uani 1 1 d . U . . .
F2A F 0.0737(5) 0.8367(4) 0.43254(14) 0.0355(10) Uani 1 1 d . U . . .
F3A F 0.2464(4) 0.7780(5) 0.46958(12) 0.0360(10) Uani 1 1 d . U . . .
N1B N 0.4919(5) 0.1375(4) 0.36899(13) 0.0110(8) Uani 1 1 d . U . . .
N2B N 0.6693(5) 0.1184(4) 0.23778(13) 0.0125(8) Uani 1 1 d . U . . .
H2B H 0.7095 0.0638 0.2246 0.015 Uiso 1 1 calc R U . . .
O1B O 0.5962(4) 0.3930(3) 0.33128(11) 0.0116(7) Uani 1 1 d . U . . .
H1B H 0.6730 0.4234 0.3288 0.017 Uiso 1 1 calc R U . . .
O2B O 0.3495(4) 0.2410(4) 0.32471(10) 0.0118(7) Uani 1 1 d . U . . .
C1B C 0.5995(5) 0.2601(5) 0.32609(15) 0.0105(9) Uani 1 1 d . U . . .
C2B C 0.7012(5) 0.1958(5) 0.35361(14) 0.0102(9) Uani 1 1 d . U . . .
C3B C 0.8410(6) 0.2011(5) 0.35582(15) 0.0128(10) Uani 1 1 d . U . . .
H3B H 0.8842 0.2489 0.3385 0.015 Uiso 1 1 calc R U . . .
C4B C 0.9183(6) 0.1357(5) 0.38363(16) 0.0154(10) Uani 1 1 d . U . . .
H4B H 1.0149 0.1390 0.3857 0.018 Uiso 1 1 calc R U . . .
C5B C 0.8526(6) 0.0650(5) 0.40861(16) 0.0161(10) Uani 1 1 d . U . . .
H5B H 0.9060 0.0204 0.4275 0.019 Uiso 1 1 calc R U . . .
C6B C 0.7111(6) 0.0582(5) 0.40653(16) 0.0141(10) Uani 1 1 d . U . . .
C7B C 0.6344(5) 0.1250(5) 0.37860(15) 0.0118(9) Uani 1 1 d . U . . .
C8B C 0.4632(5) 0.2145(5) 0.33854(14) 0.0100(9) Uani 1 1 d . U . . .
C9B C 0.6520(7) -0.0185(6) 0.43517(18) 0.0221(12) Uani 1 1 d . U . . .
C10B C 0.3790(6) 0.0816(5) 0.38530(14) 0.0159(10) Uani 1 1 d D U . . .
H10C H 0.4076 -0.0028 0.3942 0.019 Uiso 1 1 calc R U . A 1
H10D H 0.3028 0.0703 0.3655 0.019 Uiso 1 1 calc R U . A 1
C11B C 0.325(3) 0.1495(10) 0.4162(5) 0.0170(12) Uani 0.5 1 d D U P B 1
C12B C 0.2605(14) 0.0776(12) 0.4409(3) 0.020(2) Uani 0.5 1 d D U P B 1
H12B H 0.2604 -0.0111 0.4393 0.024 Uiso 0.5 1 calc R U P B 1
C13B C 0.1951(14) 0.1379(14) 0.4683(3) 0.021(2) Uani 0.5 1 d D U P B 1
H13B H 0.1519 0.0905 0.4856 0.026 Uiso 0.5 1 calc R U P B 1
C14B C 0.1945(14) 0.2653(14) 0.4695(3) 0.019(2) Uani 0.5 1 d D U P B 1
H14B H 0.1487 0.3058 0.4877 0.023 Uiso 0.5 1 calc R U P B 1
C15B C 0.2571(16) 0.3364(12) 0.4456(3) 0.025(2) Uani 0.5 1 d D U P B 1
H15B H 0.2559 0.4250 0.4475 0.030 Uiso 0.5 1 calc R U P B 1
C16B C 0.3238(15) 0.2791(11) 0.4178(3) 0.020(2) Uani 0.5 1 d D U P B 1
H16B H 0.3665 0.3280 0.4007 0.024 Uiso 0.5 1 calc R U P B 1
C11' C 0.328(3) 0.1659(10) 0.4152(5) 0.0170(12) Uani 0.5 1 d D U P B 2
C12' C 0.2414(15) 0.1147(14) 0.4391(4) 0.024(2) Uani 0.5 1 d D U P B 2
H12' H 0.2183 0.0284 0.4371 0.029 Uiso 0.5 1 calc R U P B 2
C13' C 0.1878(14) 0.1879(15) 0.4659(4) 0.024(2) Uani 0.5 1 d D U P B 2
H13' H 0.1318 0.1509 0.4825 0.029 Uiso 0.5 1 calc R U P B 2
C14' C 0.2167(14) 0.3126(14) 0.4680(3) 0.021(2) Uani 0.5 1 d D U P B 2
H14' H 0.1735 0.3643 0.4844 0.026 Uiso 0.5 1 calc R U P B 2
C15' C 0.3072(16) 0.3633(11) 0.4468(3) 0.024(2) Uani 0.5 1 d D U P B 2
H15' H 0.3320 0.4488 0.4500 0.029 Uiso 0.5 1 calc R U P B 2
C16' C 0.3649(16) 0.2915(11) 0.4202(3) 0.022(2) Uani 0.5 1 d D U P B 2
H16' H 0.4286 0.3283 0.4058 0.026 Uiso 0.5 1 calc R U P B 2
C17B C 0.6096(5) 0.2233(5) 0.28659(14) 0.0092(9) Uani 1 1 d . U . . .
C18B C 0.5352(5) 0.2757(5) 0.25424(15) 0.0115(9) Uani 1 1 d . U . . .
C19B C 0.4431(5) 0.3755(5) 0.24720(16) 0.0128(10) Uani 1 1 d . U . . .
H19B H 0.4150 0.4235 0.2669 0.015 Uiso 1 1 calc R U . . .
C20B C 0.3940(6) 0.4027(5) 0.21111(17) 0.0165(10) Uani 1 1 d . U . . .
H20B H 0.3319 0.4701 0.2061 0.020 Uiso 1 1 calc R U . . .
C21B C 0.4347(6) 0.3319(5) 0.18143(16) 0.0161(11) Uani 1 1 d . U . . .
H21B H 0.3989 0.3522 0.1569 0.019 Uiso 1 1 calc R U . . .
C22B C 0.5258(6) 0.2339(5) 0.18756(15) 0.0131(10) Uani 1 1 d . U . . .
H22B H 0.5533 0.1864 0.1677 0.016 Uiso 1 1 calc R U . . .
C23B C 0.5757(5) 0.2074(5) 0.22397(15) 0.0110(9) Uani 1 1 d . U . . .
C24B C 0.6891(6) 0.1291(5) 0.27512(15) 0.0121(9) Uani 1 1 d . U . . .
H24B H 0.7494 0.0786 0.2909 0.014 Uiso 1 1 calc R U . . .
F1B F 0.7470(4) -0.0670(4) 0.45984(12) 0.0296(9) Uani 1 1 d . U . . .
F2B F 0.5657(4) 0.0446(4) 0.45393(11) 0.0297(9) Uani 1 1 d . U . . .
F3B F 0.5800(4) -0.1179(4) 0.42048(13) 0.0322(10) Uani 1 1 d . U . . .
N1C N 0.3865(5) 0.8948(4) 0.61891(14) 0.0136(9) Uani 1 1 d . U . . .
N2C N 0.6723(5) 0.8491(5) 0.75357(14) 0.0156(9) Uani 1 1 d . U . . .
H2C H 0.7228 0.7941 0.7668 0.019 Uiso 1 1 calc R U . . .
O1C O 0.5306(4) 1.1292(3) 0.66212(11) 0.0127(7) Uani 1 1 d . U . . .
H1C H 0.6104 1.1565 0.6622 0.019 Uiso 1 1 calc R U . . .
O2C O 0.2856(4) 0.9724(4) 0.66792(11) 0.0138(7) Uani 1 1 d . U . . .
C1C C 0.5343(5) 0.9954(5) 0.66620(15) 0.0116(9) Uani 1 1 d . U . . .
C2C C 0.6120(5) 0.9352(5) 0.63733(15) 0.0115(9) Uani 1 1 d . U . . .
C3C C 0.7509(6) 0.9358(5) 0.63554(16) 0.0152(10) Uani 1 1 d . U . . .
H3C H 0.8108 0.9736 0.6545 0.018 Uiso 1 1 calc R U . . .
C4C C 0.8018(6) 0.8802(6) 0.60538(17) 0.0194(11) Uani 1 1 d . U . . .
H4C H 0.8973 0.8757 0.6043 0.023 Uiso 1 1 calc R U . . .
C5C C 0.7118(6) 0.8314(6) 0.57684(16) 0.0173(11) Uani 1 1 d . U . . .
H5C H 0.7473 0.7964 0.5560 0.021 Uiso 1 1 calc R U . . .
C6C C 0.5717(6) 0.8323(5) 0.57795(16) 0.0148(10) Uani 1 1 d . U . . .
C7C C 0.5209(6) 0.8830(5) 0.60895(16) 0.0142(10) Uani 1 1 d . U . . .
C8C C 0.3867(5) 0.9555(5) 0.65247(15) 0.0109(9) Uani 1 1 d . U . . .
C9C C 0.4838(6) 0.7950(6) 0.54315(17) 0.0193(11) Uani 1 1 d . U . . .
C10C C 0.2635(6) 0.8298(6) 0.60287(17) 0.0170(10) Uani 1 1 d . U . . .
H10E H 0.2132 0.8005 0.6232 0.020 Uiso 1 1 calc R U . . .
H10F H 0.2915 0.7548 0.5897 0.020 Uiso 1 1 calc R U . . .
C11C C 0.1674(6) 0.9050(5) 0.57660(16) 0.0149(10) Uani 1 1 d . U . . .
C12C C 0.0917(6) 0.8438(6) 0.54698(17) 0.0190(11) Uani 1 1 d . U . . .
H12C H 0.1088 0.7580 0.5425 0.023 Uiso 1 1 calc R U . . .
C13C C -0.0078(6) 0.9070(6) 0.52414(17) 0.0201(11) Uani 1 1 d . U . . .
H13C H -0.0571 0.8644 0.5040 0.024 Uiso 1 1 calc R U . . .
C14C C -0.0355(7) 1.0319(6) 0.53059(17) 0.0214(12) Uani 1 1 d . U . . .
H14C H -0.1060 1.0744 0.5157 0.026 Uiso 1 1 calc R U . . .
C15C C 0.0412(7) 1.0937(6) 0.55910(18) 0.0240(12) Uani 1 1 d . U . . .
H15C H 0.0253 1.1800 0.5631 0.029 Uiso 1 1 calc R U . . .
C16C C 0.1416(7) 1.0308(6) 0.58204(17) 0.0203(11) Uani 1 1 d . U . . .
H16C H 0.1928 1.0746 0.6016 0.024 Uiso 1 1 calc R U . . .
C17C C 0.5747(5) 0.9550(5) 0.70485(15) 0.0127(9) Uani 1 1 d . U . . .
C18C C 0.5289(5) 1.0086(5) 0.73774(15) 0.0121(9) Uani 1 1 d . U . . .
C19C C 0.4440(5) 1.1089(5) 0.74474(15) 0.0125(10) Uani 1 1 d . U . . .
H19C H 0.4002 1.1573 0.7251 0.015 Uiso 1 1 calc R U . . .
C20C C 0.4250(6) 1.1363(5) 0.78131(16) 0.0170(11) Uani 1 1 d . U . . .
H20C H 0.3680 1.2041 0.7865 0.020 Uiso 1 1 calc R U . . .
C21C C 0.4891(6) 1.0647(6) 0.81032(17) 0.0181(11) Uani 1 1 d . U . . .
H21C H 0.4752 1.0855 0.8349 0.022 Uiso 1 1 calc R U . . .
C22C C 0.5717(6) 0.9651(5) 0.80414(16) 0.0165(10) Uani 1 1 d . U . . .
H22C H 0.6137 0.9162 0.8240 0.020 Uiso 1 1 calc R U . . .
C23C C 0.5918(5) 0.9383(5) 0.76755(15) 0.0132(10) Uani 1 1 d . U . . .
C24C C 0.6618(6) 0.8588(5) 0.71610(16) 0.0149(10) Uani 1 1 d . U . . .
H24C H 0.7076 0.8071 0.7003 0.018 Uiso 1 1 calc R U . . .
F1C F 0.3899(4) 0.8820(4) 0.53245(10) 0.0217(8) Uani 1 1 d . U . . .
F2C F 0.4158(4) 0.6862(4) 0.54588(12) 0.0283(9) Uani 1 1 d . U . . .
F3C F 0.5569(4) 0.7790(4) 0.51442(11) 0.0318(9) Uani 1 1 d . U . . .
N1D N 0.8955(5) 0.3577(4) 0.63115(13) 0.0116(8) Uani 1 1 d . U . . .
N2D N 1.1727(5) 0.3796(5) 0.76136(13) 0.0141(9) Uani 1 1 d . U . . .
H2D H 1.2227 0.4354 0.7744 0.017 Uiso 1 1 calc R U . . .
O1D O 1.0265(4) 0.0984(3) 0.66940(11) 0.0109(7) Uani 1 1 d . U . . .
H1D H 1.1031 0.0703 0.6656 0.016 Uiso 1 1 calc R U . . .
O2D O 0.7859(4) 0.2538(4) 0.67448(11) 0.0118(7) Uani 1 1 d . U . . .
C1D C 1.0348(5) 0.2307(5) 0.67419(14) 0.0107(9) Uani 1 1 d . U . . .
C2D C 1.1165(5) 0.2926(5) 0.64646(14) 0.0105(9) Uani 1 1 d . U . . .
C3D C 1.2532(6) 0.2801(5) 0.64353(15) 0.0138(10) Uani 1 1 d . U . . .
H3D H 1.3099 0.2325 0.6611 0.017 Uiso 1 1 calc R U . . .
C4D C 1.3070(6) 0.3384(5) 0.61439(15) 0.0140(10) Uani 1 1 d . U . . .
H4D H 1.4008 0.3290 0.6114 0.017 Uiso 1 1 calc R U . . .
C5D C 1.2242(6) 0.4098(5) 0.58982(16) 0.0154(10) Uani 1 1 d . U . . .
H5D H 1.2626 0.4504 0.5703 0.018 Uiso 1 1 calc R U . . .
C6D C 1.0857(6) 0.4243(5) 0.59277(16) 0.0146(10) Uani 1 1 d . U . . .
C7D C 1.0306(5) 0.3639(5) 0.62159(15) 0.0121(9) Uani 1 1 d . U . . .
C8D C 0.8905(5) 0.2795(5) 0.66111(14) 0.0087(9) Uani 1 1 d . U . . .
C9D C 1.0045(7) 0.4981(6) 0.56338(18) 0.0216(12) Uani 1 1 d . U . . .
C10D C 0.7741(6) 0.4240(5) 0.61632(15) 0.0138(10) Uani 1 1 d . U . . .
H10G H 0.8016 0.5035 0.6054 0.017 Uiso 1 1 calc R U . . .
H10H H 0.7208 0.4452 0.6369 0.017 Uiso 1 1 calc R U . . .
C11D C 0.6833(6) 0.3535(5) 0.58756(16) 0.0148(10) Uani 1 1 d . U . . .
C12D C 0.6935(7) 0.2255(6) 0.58180(18) 0.0213(12) Uani 1 1 d . U . . .
H12D H 0.7596 0.1778 0.5967 0.026 Uiso 1 1 calc R U . . .
C13D C 0.6068(7) 0.1670(7) 0.5542(2) 0.0270(13) Uani 1 1 d . U . . .
H13D H 0.6146 0.0794 0.5504 0.032 Uiso 1 1 calc R U . . .
C14D C 0.5115(7) 0.2338(6) 0.53277(18) 0.0241(12) Uani 1 1 d . U . . .
H14D H 0.4521 0.1927 0.5143 0.029 Uiso 1 1 calc R U . . .
C15D C 0.5007(7) 0.3630(7) 0.53779(18) 0.0234(12) Uani 1 1 d . U . . .
H15D H 0.4347 0.4101 0.5227 0.028 Uiso 1 1 calc R U . . .
C16D C 0.5877(6) 0.4219(6) 0.56520(17) 0.0192(11) Uani 1 1 d . U . . .
H16D H 0.5813 0.5098 0.5686 0.023 Uiso 1 1 calc R U . . .
C17D C 1.0771(5) 0.2706(5) 0.71281(14) 0.0100(9) Uani 1 1 d . U . . .
C18D C 1.0284(5) 0.2207(5) 0.74595(14) 0.0098(9) Uani 1 1 d . U . . .
C19D C 0.9415(5) 0.1218(5) 0.75273(14) 0.0111(9) Uani 1 1 d . U . . .
H19D H 0.8975 0.0736 0.7330 0.013 Uiso 1 1 calc R U . . .
C20D C 0.9213(6) 0.0962(5) 0.78920(16) 0.0149(10) Uani 1 1 d . U . . .
H20D H 0.8645 0.0282 0.7944 0.018 Uiso 1 1 calc R U . . .
C21D C 0.9839(6) 0.1696(6) 0.81850(16) 0.0164(10) Uani 1 1 d . U . . .
H21D H 0.9672 0.1512 0.8430 0.020 Uiso 1 1 calc R U . . .
C22D C 1.0694(6) 0.2683(5) 0.81200(15) 0.0136(10) Uani 1 1 d . U . . .
H22D H 1.1117 0.3178 0.8316 0.016 Uiso 1 1 calc R U . . .
C23D C 1.0909(5) 0.2921(5) 0.77540(15) 0.0108(9) Uani 1 1 d . U . . .
C24D C 1.1647(5) 0.3666(5) 0.72408(15) 0.0116(9) Uani 1 1 d . U . . .
H24D H 1.2125 0.4165 0.7082 0.014 Uiso 1 1 calc R U . . .
F1D F 0.9538(5) 0.6054(4) 0.57600(13) 0.0357(10) Uani 1 1 d . U . . .
F2D F 0.8963(4) 0.4346(5) 0.54752(12) 0.0328(10) Uani 1 1 d . U . . .
F3D F 1.0763(4) 0.5302(4) 0.53579(11) 0.0284(9) Uani 1 1 d . U . . .

loop_
_atom_site_aniso_label
_atom_site_aniso_U_11
_atom_site_aniso_U_22
_atom_site_aniso_U_33
_atom_site_aniso_U_23
_atom_site_aniso_U_13
_atom_site_aniso_U_12
N1A 0.0074(16) 0.0141(16) 0.0099(16) 0.0003(14) -0.0037(14) 0.0009(14)
N2A 0.0071(16) 0.0166(17) 0.0132(17) 0.0031(14) -0.0023(14) -0.0013(14)
O1A 0.0076(16) 0.0101(15) 0.0139(17) 0.0030(13) -0.0067(14) 0.0021(13)
O2A 0.0085(12) 0.0130(12) 0.0108(12) 0.0009(10) -0.0035(10) 0.0001(10)
C1A 0.0069(10) 0.0076(10) 0.0075(10) 0.0000(7) -0.0004(7) 0.0001(7)
C2A 0.0064(17) 0.0115(17) 0.0096(17) 0.0006(14) -0.0019(15) -0.0002(15)
C3A 0.0083(18) 0.0164(18) 0.0138(18) 0.0022(16) -0.0023(16) 0.0005(16)
C4A 0.0107(19) 0.021(2) 0.017(2) 0.0022(17) -0.0021(16) -0.0011(17)
C5A 0.014(2) 0.0194(19) 0.0145(19) 0.0003(16) -0.0047(16) -0.0035(17)
C6A 0.0108(19) 0.0160(18) 0.0114(18) -0.0012(15) -0.0056(16) -0.0011(16)
C7A 0.0084(18) 0.0138(18) 0.0119(18) 0.0004(15) -0.0020(15) 0.0004(15)
C8A 0.0061(17) 0.0124(17) 0.0092(17) 0.0025(15) -0.0019(14) 0.0006(15)
C9A 0.017(2) 0.024(2) 0.021(2) -0.0071(18) -0.0053(18) -0.0017(18)
C10A 0.0112(19) 0.0170(19) 0.0137(19) -0.0002(16) -0.0025(16) 0.0015(16)
C11A 0.0120(19) 0.022(2) 0.0120(18) -0.0032(16) -0.0037(16) -0.0012(17)
C12A 0.022(2) 0.020(2) 0.021(2) -0.0029(17) 0.0044(18) -0.0016(18)
C13A 0.028(2) 0.024(2) 0.025(2) -0.0022(18) 0.0040(19) -0.0034(19)
C14A 0.026(2) 0.032(2) 0.023(2) -0.0010(19) 0.0039(19) -0.005(2)
C15A 0.025(2) 0.035(2) 0.023(2) 0.0011(19) 0.0067(19) 0.002(2)
C16A 0.020(2) 0.030(2) 0.020(2) 0.0013(18) 0.0009(18) 0.0040(19)
C17A 0.0052(17) 0.0127(17) 0.0081(17) 0.0010(14) -0.0023(14) 0.0005(15)
C18A 0.0066(17) 0.0113(17) 0.0073(17) 0.0015(14) -0.0024(15) 0.0012(15)
C19A 0.0074(18) 0.0142(18) 0.0135(18) -0.0004(16) -0.0029(16) -0.0012(16)
C20A 0.014(2) 0.0171(19) 0.0157(19) -0.0026(16) -0.0008(16) -0.0021(17)
C21A 0.0131(19) 0.020(2) 0.0131(19) -0.0003(16) -0.0038(16) -0.0004(17)
C22A 0.0073(18) 0.0178(19) 0.0132(18) 0.0009(16) -0.0031(16) -0.0006(16)
C23A 0.0067(17) 0.0140(18) 0.0119(18) 0.0031(15) -0.0005(15) 0.0007(15)
C24A 0.0081(18) 0.0144(18) 0.0151(19) 0.0015(16) -0.0007(16) 0.0006(16)
F1A 0.0215(19) 0.047(2) 0.0191(17) -0.0078(16) 0.0006(15) -0.0056(17)
F2A 0.029(2) 0.028(2) 0.048(2) -0.0161(18) -0.0068(19) 0.0033(17)
F3A 0.026(2) 0.051(2) 0.028(2) -0.0230(18) -0.0113(17) -0.0060(19)
N1B 0.0068(16) 0.0130(16) 0.0113(16) 0.0000(14) -0.0067(14) -0.0014(14)
N2B 0.0099(17) 0.0158(17) 0.0105(17) -0.0030(14) -0.0045(14) 0.0045(15)
O1B 0.0068(16) 0.0113(16) 0.0153(17) -0.0024(13) -0.0053(14) 0.0001(13)
O2B 0.0058(16) 0.0166(17) 0.0115(16) -0.0022(13) -0.0050(13) 0.0002(14)
C1B 0.0063(17) 0.0106(17) 0.0138(18) -0.0007(15) -0.0029(15) 0.0008(15)
C2B 0.0079(18) 0.0124(17) 0.0090(17) -0.0019(15) -0.0044(15) 0.0012(15)
C3B 0.0089(18) 0.0162(18) 0.0123(18) -0.0042(15) -0.0041(15) -0.0005(16)
C4B 0.0083(18) 0.0201(19) 0.0163(19) -0.0037(16) -0.0048(16) 0.0013(16)
C5B 0.0118(19) 0.0185(19) 0.0155(19) -0.0014(16) -0.0099(16) 0.0033(17)
C6B 0.0114(19) 0.0146(18) 0.0148(19) -0.0014(16) -0.0060(16) -0.0025(16)
C7B 0.0089(18) 0.0115(18) 0.0142(18) -0.0006(15) -0.0028(15) -0.0023(15)
C8B 0.0066(17) 0.0128(17) 0.0092(17) -0.0017(15) -0.0049(15) 0.0007(15)
C9B 0.019(2) 0.025(2) 0.020(2) 0.0055(18) -0.0062(18) -0.0023(19)
C10B 0.0119(19) 0.0191(19) 0.0155(19) 0.0039(16) -0.0044(16) 0.0000(17)
C11B 0.0144(17) 0.0200(19) 0.0160(17) 0.0043(16) -0.0004(14) 0.0010(17)
C12B 0.018(3) 0.020(3) 0.020(3) 0.005(2) 0.001(2) -0.002(2)
C13B 0.020(3) 0.022(3) 0.022(3) 0.001(2) 0.003(2) -0.001(2)
C14B 0.018(3) 0.021(3) 0.020(3) 0.002(2) 0.003(2) 0.002(2)
C15B 0.025(3) 0.025(3) 0.025(3) 0.001(2) 0.003(2) 0.001(2)
C16B 0.019(3) 0.021(3) 0.018(3) 0.003(2) 0.002(2) -0.001(2)
C11' 0.0144(17) 0.0200(19) 0.0160(17) 0.0043(16) -0.0004(14) 0.0010(17)
C12' 0.023(3) 0.024(3) 0.025(3) 0.002(2) 0.003(2) -0.003(2)
C13' 0.022(3) 0.027(3) 0.024(3) 0.002(2) 0.004(2) -0.002(2)
C14' 0.020(3) 0.023(3) 0.021(3) 0.000(2) 0.002(2) 0.001(2)
C15' 0.024(3) 0.025(3) 0.023(3) 0.001(2) 0.004(2) 0.001(2)
C16' 0.022(3) 0.023(3) 0.022(3) 0.002(2) 0.003(2) 0.002(2)
C17B 0.0046(17) 0.0124(17) 0.0095(17) -0.0006(14) -0.0036(14) -0.0005(15)
C18B 0.0082(18) 0.0130(17) 0.0128(18) -0.0007(15) -0.0007(15) -0.0012(16)
C19B 0.0085(18) 0.0130(18) 0.0162(19) 0.0006(16) -0.0017(16) 0.0002(16)
C20B 0.0129(19) 0.0162(19) 0.020(2) 0.0014(16) -0.0016(17) 0.0032(17)
C21B 0.0123(19) 0.019(2) 0.0152(19) -0.0002(16) -0.0048(17) 0.0004(17)
C22B 0.0104(19) 0.0159(18) 0.0119(18) -0.0009(16) -0.0037(16) -0.0009(16)
C23B 0.0078(18) 0.0116(17) 0.0129(18) -0.0013(15) -0.0025(15) -0.0008(15)
C24B 0.0103(18) 0.0139(18) 0.0108(18) -0.0016(15) -0.0042(16) 0.0011(16)
F1B 0.0258(13) 0.0318(13) 0.0289(13) 0.0072(11) -0.0064(11) 0.0004(11)
F2B 0.0187(18) 0.046(2) 0.0236(19) 0.0077(17) -0.0036(15) -0.0008(17)
F3B 0.027(2) 0.0229(18) 0.041(2) 0.0129(16) -0.0189(17) -0.0099(16)
N1C 0.0067(16) 0.0165(17) 0.0165(17) -0.0019(14) -0.0034(14) -0.0005(14)
N2C 0.0098(17) 0.0176(17) 0.0177(18) 0.0039(15) -0.0057(15) 0.0014(15)
O1C 0.0077(16) 0.0127(16) 0.0156(17) 0.0030(13) -0.0077(14) -0.0031(14)
O2C 0.0062(16) 0.0195(17) 0.0148(17) 0.0046(14) -0.0028(14) 0.0016(14)
C1C 0.0059(17) 0.0137(18) 0.0142(18) 0.0015(15) -0.0036(15) -0.0014(15)
C2C 0.0072(18) 0.0129(18) 0.0130(18) 0.0032(15) -0.0047(15) -0.0010(15)
C3C 0.0105(19) 0.0195(19) 0.0146(19) 0.0045(16) -0.0042(16) -0.0005(16)
C4C 0.014(2) 0.024(2) 0.020(2) 0.0043(17) 0.0020(17) -0.0006(18)
C5C 0.013(2) 0.021(2) 0.0172(19) 0.0009(17) -0.0002(17) 0.0008(17)
C6C 0.0117(19) 0.0150(18) 0.0166(19) -0.0013(16) -0.0040(16) 0.0016(16)
C7C 0.0102(18) 0.0145(18) 0.0171(19) 0.0025(16) -0.0019(16) 0.0005(16)
C8C 0.0072(18) 0.0113(17) 0.0128(18) 0.0031(15) -0.0048(15) -0.0016(15)
C9C 0.017(2) 0.020(2) 0.019(2) -0.0032(17) -0.0017(17) 0.0014(18)
C10C 0.0124(19) 0.0199(19) 0.018(2) -0.0016(17) -0.0016(17) -0.0007(17)
C11C 0.0126(19) 0.0156(18) 0.0163(19) -0.0014(16) 0.0006(16) -0.0009(16)
C12C 0.015(2) 0.022(2) 0.019(2) -0.0028(17) -0.0014(17) -0.0036(17)
C13C 0.016(2) 0.024(2) 0.019(2) -0.0019(17) -0.0037(17) -0.0022(18)
C14C 0.020(2) 0.025(2) 0.018(2) 0.0015(18) -0.0016(18) -0.0011(18)
C15C 0.026(2) 0.022(2) 0.023(2) -0.0018(18) -0.0017(19) 0.0048(19)
C16C 0.022(2) 0.019(2) 0.018(2) -0.0028(17) -0.0021(18) -0.0007(18)
C17C 0.0068(18) 0.0151(18) 0.0151(18) 0.0021(15) -0.0033(15) -0.0006(16)
C18C 0.0070(18) 0.0134(18) 0.0145(18) 0.0029(15) -0.0044(15) -0.0008(15)
C19C 0.0073(18) 0.0149(18) 0.0139(18) 0.0019(16) -0.0046(16) 0.0003(16)
C20C 0.014(2) 0.0176(19) 0.019(2) 0.0004(17) -0.0015(17) -0.0009(17)
C21C 0.016(2) 0.021(2) 0.0168(19) 0.0010(17) -0.0010(17) -0.0037(17)
C22C 0.0114(19) 0.0193(19) 0.0171(19) 0.0038(16) -0.0059(17) -0.0019(17)
C23C 0.0081(18) 0.0145(18) 0.0156(19) 0.0028(16) -0.0042(16) -0.0019(16)
C24C 0.0106(19) 0.0163(19) 0.0169(19) 0.0017(16) -0.0027(16) -0.0004(16)
F1C 0.0164(17) 0.0298(18) 0.0169(16) -0.0025(14) -0.0074(13) 0.0045(14)
F2C 0.028(2) 0.0224(17) 0.033(2) -0.0076(15) -0.0061(17) -0.0022(15)
F3C 0.0234(19) 0.052(2) 0.0196(18) -0.0120(17) 0.0004(15) 0.0043(18)
N1D 0.0055(16) 0.0126(16) 0.0165(17) 0.0009(14) 0.0006(14) 0.0015(14)
N2D 0.0090(17) 0.0177(17) 0.0144(17) -0.0037(15) -0.0042(15) -0.0039(15)
O1D 0.0053(16) 0.0111(15) 0.0152(17) -0.0040(13) -0.0038(14) 0.0008(13)
O2D 0.0040(15) 0.0180(17) 0.0127(17) -0.0022(14) -0.0021(13) -0.0032(13)
C1D 0.0060(17) 0.0130(17) 0.0129(18) -0.0022(15) -0.0001(15) 0.0004(15)
C2D 0.0088(18) 0.0121(17) 0.0100(17) -0.0027(15) -0.0010(15) -0.0013(15)
C3D 0.0097(18) 0.0175(19) 0.0134(18) -0.0033(16) -0.0019(16) -0.0008(16)
C4D 0.0078(18) 0.0190(19) 0.0147(19) -0.0030(16) -0.0016(16) -0.0032(16)
C5D 0.0130(19) 0.0185(19) 0.0145(19) 0.0004(16) 0.0012(16) -0.0016(17)
C6D 0.0132(19) 0.0144(18) 0.0161(19) -0.0002(16) 0.0005(16) -0.0016(16)
C7D 0.0083(18) 0.0127(17) 0.0144(18) -0.0014(15) -0.0024(15) -0.0005(16)
C8D 0.0060(17) 0.0116(17) 0.0077(17) -0.0017(14) -0.0037(14) 0.0002(15)
C9D 0.020(2) 0.023(2) 0.022(2) 0.0049(18) 0.0032(18) 0.0008(18)
C10D 0.0114(19) 0.0137(18) 0.0155(19) 0.0013(16) -0.0011(16) 0.0021(16)
C11D 0.0118(19) 0.0176(18) 0.0143(19) 0.0041(16) -0.0013(16) 0.0001(16)
C12D 0.022(2) 0.019(2) 0.021(2) 0.0005(17) -0.0052(18) 0.0009(18)
C13D 0.027(2) 0.026(2) 0.026(2) -0.0013(19) -0.0039(19) -0.0021(19)
C14D 0.022(2) 0.030(2) 0.019(2) 0.0006(18) -0.0033(18) -0.0059(19)
C15D 0.018(2) 0.031(2) 0.021(2) 0.0035(18) 0.0001(18) 0.0015(19)
C16D 0.015(2) 0.022(2) 0.020(2) 0.0040(17) -0.0006(17) 0.0007(17)
C17D 0.0061(18) 0.0129(17) 0.0097(17) -0.0011(15) -0.0055(15) -0.0005(15)
C18D 0.0057(17) 0.0125(17) 0.0106(17) -0.0008(15) -0.0023(15) 0.0004(15)
C19D 0.0075(18) 0.0145(18) 0.0103(18) -0.0024(15) -0.0036(15) 0.0000(16)
C20D 0.0117(19) 0.0170(19) 0.0159(19) 0.0012(16) 0.0006(16) -0.0023(16)
C21D 0.014(2) 0.020(2) 0.0147(19) 0.0000(16) -0.0009(17) 0.0007(17)
C22D 0.0101(19) 0.0181(19) 0.0116(18) -0.0021(16) -0.0029(16) 0.0010(16)
C23D 0.0050(17) 0.0146(18) 0.0116(18) -0.0008(15) -0.0045(15) -0.0007(15)
C24D 0.0062(18) 0.0156(18) 0.0116(18) -0.0019(15) -0.0056(15) -0.0037(16)
F1D 0.040(2) 0.0255(18) 0.044(2) 0.0145(17) 0.017(2) 0.0157(18)
F2D 0.0209(19) 0.054(2) 0.0215(18) 0.0101(17) -0.0083(15) -0.0035(18)
F3D 0.028(2) 0.0316(19) 0.0268(19) 0.0133(16) 0.0080(16) 0.0061(16)

loop_
_atom_type_symbol
_atom_type_description
_atom_type_scat_dispersion_real
_atom_type_scat_dispersion_imag
_atom_type_scat_source
C C 0.0033 0.0016 'International Tables Vol C Tables 4.2.6.8 and 6.1.1.4'
H H 0.0000 0.0000 'International Tables Vol C Tables 4.2.6.8 and 6.1.1.4'
N N 0.0061 0.0033 'International Tables Vol C Tables 4.2.6.8 and 6.1.1.4'
O O 0.0106 0.0060 'International Tables Vol C Tables 4.2.6.8 and 6.1.1.4'
F F 0.0171 0.0103 'International Tables Vol C Tables 4.2.6.8 and 6.1.1.4'

loop_
_geom_angle_atom_site_label_1
_geom_angle_atom_site_label_2
_geom_angle_atom_site_label_3
_geom_angle
C8A N1A C7A 110.6(4)
C8A N1A C10A 119.1(4)
C7A N1A C10A 130.2(4)
C24A N2A C23A 109.2(4)
C24A N2A H2A 125.4
C23A N2A H2A 125.4
C1A O1A H1A 109.5
O1A C1A C2A 111.6(4)
O1A C1A C17A 113.0(4)
C2A C1A C17A 114.8(4)
O1A C1A C8A 103.4(4)
C2A C1A C8A 101.0(4)
C17A C1A C8A 111.8(4)
C3A C2A C7A 122.1(5)
C3A C2A C1A 127.7(5)
C7A C2A C1A 110.2(4)
C2A C3A C4A 118.8(5)
C2A C3A H3A 120.6
C4A C3A H3A 120.6
C3A C4A C5A 120.0(5)
C3A C4A H4A 120.0
C5A C4A H4A 120.0
C4A C5A C6A 121.9(5)
C4A C5A H5A 119.1
C6A C5A H5A 119.1
C7A C6A C5A 117.7(5)
C7A C6A C9A 125.0(5)
C5A C6A C9A 117.3(5)
C6A C7A C2A 119.6(5)
C6A C7A N1A 131.9(5)
C2A C7A N1A 108.5(5)
O2A C8A N1A 124.4(5)
O2A C8A C1A 126.0(5)
N1A C8A C1A 109.7(4)
F3A C9A F1A 106.2(5)
F3A C9A F2A 106.2(5)
F1A C9A F2A 106.2(5)
F3A C9A C6A 112.6(5)
F1A C9A C6A 112.6(5)
F2A C9A C6A 112.6(5)
N1A C10A C11A 114.0(5)
N1A C10A H10A 108.8
C11A C10A H10A 108.8
N1A C10A H10B 108.8
C11A C10A H10B 108.8
H10A C10A H10B 107.7
C12A C11A C16A 118.3(6)
C12A C11A C10A 122.8(5)
C16A C11A C10A 118.9(5)
C11A C12A C13A 120.5(6)
C11A C12A H12A 119.7
C13A C12A H12A 119.7
C14A C13A C12A 119.9(6)
C14A C13A H13A 120.1
C12A C13A H13A 120.1
C15A C14A C13A 120.5(7)
C15A C14A H14A 119.8
C13A C14A H14A 119.8
C14A C15A C16A 120.4(6)
C14A C15A H15A 119.8
C16A C15A H15A 119.8
C15A C16A C11A 120.4(6)
C15A C16A H16A 119.8
C11A C16A H16A 119.8
C24A C17A C18A 107.6(5)
C24A C17A C1A 125.8(5)
C18A C17A C1A 126.5(4)
C19A C18A C23A 118.4(5)
C19A C18A C17A 134.8(5)
C23A C18A C17A 106.7(4)
C20A C19A C18A 118.3(5)
C20A C19A H19A 120.9
C18A C19A H19A 120.9
C19A C20A C21A 121.6(5)
C19A C20A H20A 119.2
C21A C20A H20A 119.2
C22A C21A C20A 121.0(5)
C22A C21A H21A 119.5
C20A C21A H21A 119.5
C21A C22A C23A 117.0(5)
C21A C22A H22A 121.5
C23A C22A H22A 121.5
N2A C23A C22A 129.0(5)
N2A C23A C18A 107.4(5)
C22A C23A C18A 123.6(5)
N2A C24A C17A 109.1(5)
N2A C24A H24A 125.4
C17A C24A H24A 125.4
C8B N1B C7B 111.2(4)
C8B N1B C10B 118.5(4)
C7B N1B C10B 130.3(5)
C24B N2B C23B 108.9(4)
C24B N2B H2B 125.6
C23B N2B H2B 125.6
C1B O1B H1B 109.5
O1B C1B C2B 112.8(4)
O1B C1B C17B 112.9(4)
C2B C1B C17B 114.1(4)
O1B C1B C8B 103.8(4)
C2B C1B C8B 101.4(4)
C17B C1B C8B 110.6(4)
C3B C2B C7B 121.7(5)
C3B C2B C1B 127.6(5)
C7B C2B C1B 110.7(5)
C2B C3B C4B 119.2(5)
C2B C3B H3B 120.4
C4B C3B H3B 120.4
C3B C4B C5B 119.5(5)
C3B C4B H4B 120.3
C5B C4B H4B 120.3
C6B C5B C4B 121.9(5)
C6B C5B H5B 119.0
C4B C5B H5B 119.0
C5B C6B C7B 118.1(5)
C5B C6B C9B 117.2(5)
C7B C6B C9B 124.6(5)
C6B C7B C2B 119.6(5)
C6B C7B N1B 132.1(5)
C2B C7B N1B 108.3(5)
O2B C8B N1B 124.7(5)
O2B C8B C1B 126.9(5)
N1B C8B C1B 108.5(4)
F1B C9B F2B 107.0(5)
F1B C9B F3B 105.2(5)
F2B C9B F3B 105.2(5)
F1B C9B C6B 112.7(5)
F2B C9B C6B 113.8(5)
F3B C9B C6B 112.4(5)
N1B C10B C11B 117.7(7)
N1B C10B C11' 112.0(7)
N1B C10B H10C 107.9
C11B C10B H10C 107.9
N1B C10B H10D 107.9
C11B C10B H10D 107.9
H10C C10B H10D 107.2
C16B C11B C12B 120.9(8)
C16B C11B C10B 121.7(9)
C12B C11B C10B 116.8(9)
C11B C12B C13B 119.2(11)
C11B C12B H12B 120.4
C13B C12B H12B 120.4
C14B C13B C12B 119.2(10)
C14B C13B H13B 120.4
C12B C13B H13B 120.4
C15B C14B C13B 122.2(9)
C15B C14B H14B 118.9
C13B C14B H14B 118.9
C14B C15B C16B 120.3(11)
C14B C15B H15B 119.9
C16B C15B H15B 119.9
C11B C16B C15B 118.2(9)
C11B C16B H16B 120.9
C15B C16B H16B 120.9
C16' C11' C12' 117.3(8)
C16' C11' C10B 123.8(8)
C12' C11' C10B 118.9(9)
C13' C12' C11' 121.5(11)
C13' C12' H12' 119.3
C11' C12' H12' 119.3
C14' C13' C12' 119.5(10)
C14' C13' H13' 120.3
C12' C13' H13' 120.3
C15' C14' C13' 120.3(9)
C15' C14' H14' 119.9
C13' C14' H14' 119.9
C14' C15' C16' 121.3(11)
C14' C15' H15' 119.4
C16' C15' H15' 119.4
C11' C16' C15' 119.8(10)
C11' C16' H16' 120.1
C15' C16' H16' 120.1
C24B C17B C18B 107.0(5)
C24B C17B C1B 125.8(5)
C18B C17B C1B 127.1(5)
C19B C18B C23B 118.7(5)
C19B C18B C17B 135.1(5)
C23B C18B C17B 106.1(5)
C20B C19B C18B 118.9(5)
C20B C19B H19B 120.5
C18B C19B H19B 120.5
C19B C20B C21B 121.2(5)
C19B C20B H20B 119.4
C21B C20B H20B 119.4
C22B C21B C20B 121.1(5)
C22B C21B H21B 119.5
C20B C21B H21B 119.5
C21B C22B C23B 117.5(5)
C21B C22B H22B 121.2
C23B C22B H22B 121.2
N2B C23B C22B 129.7(5)
N2B C23B C18B 107.8(5)
C22B C23B C18B 122.5(5)
N2B C24B C17B 110.2(5)
N2B C24B H24B 124.9
C17B C24B H24B 124.9
C8C N1C C7C 111.1(5)
C8C N1C C10C 119.6(5)
C7C N1C C10C 127.8(5)
C24C N2C C23C 109.7(5)
C24C N2C H2C 125.1
C23C N2C H2C 125.1
C1C O1C H1C 109.5
O1C C1C C17C 112.8(4)
O1C C1C C2C 111.1(4)
C17C C1C C2C 115.7(5)
O1C C1C C8C 103.2(4)
C17C C1C C8C 111.7(4)
C2C C1C C8C 101.0(4)
C3C C2C C7C 121.5(5)
C3C C2C C1C 127.9(5)
C7C C2C C1C 110.4(5)
C2C C3C C4C 118.9(5)
C2C C3C H3C 120.5
C4C C3C H3C 120.5
C5C C4C C3C 119.6(6)
C5C C4C H4C 120.2
C3C C4C H4C 120.2
C6C C5C C4C 122.0(6)
C6C C5C H5C 119.0
C4C C5C H5C 119.0
C5C C6C C7C 118.4(5)
C5C C6C C9C 117.0(5)
C7C C6C C9C 124.0(5)
C6C C7C C2C 119.5(5)
C6C C7C N1C 132.2(5)
C2C C7C N1C 108.3(5)
O2C C8C N1C 124.1(5)
O2C C8C C1C 127.0(5)
N1C C8C C1C 108.8(5)
F1C C9C F3C 105.9(5)
F1C C9C F2C 106.6(5)
F3C C9C F2C 105.2(5)
F1C C9C C6C 112.1(5)
F3C C9C C6C 112.4(5)
F2C C9C C6C 114.1(5)
N1C C10C C11C 116.0(5)
N1C C10C H10E 108.3
C11C C10C H10E 108.3
N1C C10C H10F 108.3
C11C C10C H10F 108.3
H10E C10C H10F 107.4
C16C C11C C12C 118.1(6)
C16C C11C C10C 122.6(5)
C12C C11C C10C 119.0(5)
C13C C12C C11C 121.0(6)
C13C C12C H12C 119.5
C11C C12C H12C 119.5
C14C C13C C12C 120.3(6)
C14C C13C H13C 119.9
C12C C13C H13C 119.9
C15C C14C C13C 119.0(6)
C15C C14C H14C 120.5
C13C C14C H14C 120.5
C14C C15C C16C 120.9(6)
C14C C15C H15C 119.5
C16C C15C H15C 119.5
C11C C16C C15C 120.7(6)
C11C C16C H16C 119.7
C15C C16C H16C 119.7
C24C C17C C18C 106.9(5)
C24C C17C C1C 126.4(5)
C18C C17C C1C 126.6(5)
C19C C18C C23C 119.2(5)
C19C C18C C17C 134.6(5)
C23C C18C C17C 106.2(5)
C20C C19C C18C 118.7(5)
C20C C19C H19C 120.6
C18C C19C H19C 120.6
C21C C20C C19C 120.7(5)
C21C C20C H20C 119.7
C19C C20C H20C 119.7
C22C C21C C20C 121.7(6)
C22C C21C H21C 119.2
C20C C21C H21C 119.2
C21C C22C C23C 117.7(5)
C21C C22C H22C 121.2
C23C C22C H22C 121.2
N2C C23C C22C 130.1(5)
N2C C23C C18C 107.8(5)
C22C C23C C18C 122.0(5)
N2C C24C C17C 109.4(5)
N2C C24C H24C 125.3
C17C C24C H24C 125.3
C8D N1D C7D 110.0(4)
C8D N1D C10D 119.4(4)
C7D N1D C10D 130.5(5)
C24D N2D C23D 109.5(4)
C24D N2D H2D 125.3
C23D N2D H2D 125.3
C1D O1D H1D 109.5
O1D C1D C17D 114.0(4)
O1D C1D C2D 112.2(4)
C17D C1D C2D 113.2(4)
O1D C1D C8D 105.0(4)
C17D C1D C8D 110.4(4)
C2D C1D C8D 100.9(4)
C3D C2D C7D 122.2(5)
C3D C2D C1D 127.7(5)
C7D C2D C1D 110.0(5)
C2D C3D C4D 118.7(5)
C2D C3D H3D 120.7
C4D C3D H3D 120.7
C5D C4D C3D 119.9(5)
C5D C4D H4D 120.1
C3D C4D H4D 120.1
C4D C5D C6D 121.9(5)
C4D C5D H5D 119.0
C6D C5D H5D 119.0
C5D C6D C7D 118.4(5)
C5D C6D C9D 117.2(5)
C7D C6D C9D 124.3(5)
C6D C7D C2D 118.9(5)
C6D C7D N1D 131.6(5)
C2D C7D N1D 109.5(5)
O2D C8D N1D 124.0(5)
O2D C8D C1D 126.4(5)
N1D C8D C1D 109.6(4)
F3D C9D F2D 105.5(5)
F3D C9D F1D 106.6(5)
F2D C9D F1D 105.6(5)
F3D C9D C6D 112.9(5)
F2D C9D C6D 112.5(5)
F1D C9D C6D 113.1(5)
N1D C10D C11D 114.9(5)
N1D C10D H10G 108.5
C11D C10D H10G 108.5
N1D C10D H10H 108.5
C11D C10D H10H 108.5
H10G C10D H10H 107.5
C16D C11D C12D 119.1(6)
C16D C11D C10D 117.4(5)
C12D C11D C10D 123.4(5)
C11D C12D C13D 120.2(6)
C11D C12D H12D 119.9
C13D C12D H12D 119.9
C14D C13D C12D 120.7(6)
C14D C13D H13D 119.7
C12D C13D H13D 119.7
C13D C14D C15D 120.1(6)
C13D C14D H14D 119.9
C15D C14D H14D 119.9
C16D C15D C14D 119.4(6)
C16D C15D H15D 120.3
C14D C15D H15D 120.3
C11D C16D C15D 120.6(6)
C11D C16D H16D 119.7
C15D C16D H16D 119.7
C24D C17D C18D 106.3(5)
C24D C17D C1D 126.7(5)
C18D C17D C1D 126.9(5)
C19D C18D C23D 120.0(5)
C19D C18D C17D 133.7(5)
C23D C18D C17D 106.3(4)
C20D C19D C18D 118.2(5)
C20D C19D H19D 120.9
C18D C19D H19D 120.9
C19D C20D C21D 121.1(5)
C19D C20D H20D 119.5
C21D C20D H20D 119.5
C22D C21D C20D 121.0(5)
C22D C21D H21D 119.5
C20D C21D H21D 119.5
C21D C22D C23D 117.5(5)
C21D C22D H22D 121.3
C23D C22D H22D 121.3
N2D C23D C22D 129.7(5)
N2D C23D C18D 108.1(5)
C22D C23D C18D 122.1(5)
N2D C24D C17D 109.8(5)
N2D C24D H24D 125.1
C17D C24D H24D 125.1

loop_
_geom_bond_atom_site_label_1
_geom_bond_atom_site_label_2
_geom_bond_distance
N1A C8A 1.370(7)
N1A C7A 1.421(7)
N1A C10A 1.460(7)
N2A C24A 1.371(7)
N2A C23A 1.381(7)
N2A H2A 0.8800
O1A C1A 1.440(6)
O1A H1A 0.8400
O2A C8A 1.223(6)
C1A C2A 1.507(7)
C1A C17A 1.509(7)
C1A C8A 1.540(7)
C2A C3A 1.374(7)
C2A C7A 1.408(7)
C3A C4A 1.392(8)
C3A H3A 0.9500
C4A C5A 1.394(8)
C4A H4A 0.9500
C5A C6A 1.405(8)
C5A H5A 0.9500
C6A C7A 1.403(7)
C6A C9A 1.488(8)
C9A F3A 1.328(7)
C9A F1A 1.356(8)
C9A F2A 1.358(8)
C10A C11A 1.520(8)
C10A H10A 0.9900
C10A H10B 0.9900
C11A C12A 1.388(8)
C11A C16A 1.400(8)
C12A C13A 1.407(9)
C12A H12A 0.9500
C13A C14A 1.376(9)
C13A H13A 0.9500
C14A C15A 1.361(10)
C14A H14A 0.9500
C15A C16A 1.399(9)
C15A H15A 0.9500
C16A H16A 0.9500
C17A C24A 1.373(7)
C17A C18A 1.421(7)
C18A C19A 1.411(7)
C18A C23A 1.416(7)
C19A C20A 1.394(8)
C19A H19A 0.9500
C20A C21A 1.413(8)
C20A H20A 0.9500
C21A C22A 1.387(8)
C21A H21A 0.9500
C22A C23A 1.391(7)
C22A H22A 0.9500
C24A H24A 0.9500
N1B C8B 1.387(7)
N1B C7B 1.419(7)
N1B C10B 1.451(7)
N2B C24B 1.361(7)
N2B C23B 1.382(7)
N2B H2B 0.8800
O1B C1B 1.433(6)
O1B H1B 0.8400
O2B C8B 1.213(6)
C1B C2B 1.505(7)
C1B C17B 1.509(7)
C1B C8B 1.547(7)
C2B C3B 1.376(7)
C2B C7B 1.405(7)
C3B C4B 1.389(8)
C3B H3B 0.9500
C4B C5B 1.399(8)
C4B H4B 0.9500
C5B C6B 1.393(8)
C5B H5B 0.9500
C6B C7B 1.397(8)
C6B C9B 1.498(8)
C9B F1B 1.331(7)
C9B F2B 1.335(8)
C9B F3B 1.355(8)
C10B C11B 1.488(6)
C10B C11' 1.540(6)
C10B H10C 0.9900
C10B H10D 0.9900
C11B C16B 1.387(12)
C11B C12B 1.395(11)
C12B C13B 1.405(14)
C12B H12B 0.9500
C13B C14B 1.362(17)
C13B H13B 0.9500
C14B C15B 1.359(16)
C14B H14B 0.9500
C15B C16B 1.409(12)
C15B H15B 0.9500
C16B H16B 0.9500
C11' C16' 1.397(12)
C11' C12' 1.404(11)
C12' C13' 1.403(14)
C12' H12' 0.9500
C13' C14' 1.363(17)
C13' H13' 0.9500
C14' C15' 1.360(16)
C14' H14' 0.9500
C15' C16' 1.407(12)
C15' H15' 0.9500
C16' H16' 0.9500
C17B C24B 1.371(7)
C17B C18B 1.434(7)
C18B C19B 1.407(7)
C18B C23B 1.419(7)
C19B C20B 1.383(8)
C19B H19B 0.9500
C20B C21B 1.416(8)
C20B H20B 0.9500
C21B C22B 1.382(8)
C21B H21B 0.9500
C22B C23B 1.395(7)
C22B H22B 0.9500
C24B H24B 0.9500
N1C C8C 1.387(7)
N1C C7C 1.421(7)
N1C C10C 1.464(7)
N2C C24C 1.364(7)
N2C C23C 1.376(7)
N2C H2C 0.8800
O1C C1C 1.438(6)
O1C H1C 0.8400
O2C C8C 1.214(7)
C1C C17C 1.487(7)
C1C C2C 1.516(8)
C1C C8C 1.547(7)
C2C C3C 1.380(8)
C2C C7C 1.409(8)
C3C C4C 1.394(8)
C3C H3C 0.9500
C4C C5C 1.393(9)
C4C H4C 0.9500
C5C C6C 1.389(8)
C5C H5C 0.9500
C6C C7C 1.398(8)
C6C C9C 1.510(8)
C9C F1C 1.340(7)
C9C F3C 1.349(7)
C9C F2C 1.351(7)
C10C C11C 1.505(8)
C10C H10E 0.9900
C10C H10F 0.9900
C11C C16C 1.386(8)
C11C C12C 1.405(8)
C12C C13C 1.391(9)
C12C H12C 0.9500
C13C C14C 1.388(9)
C13C H13C 0.9500
C14C C15C 1.385(9)
C14C H14C 0.9500
C15C C16C 1.397(9)
C15C H15C 0.9500
C16C H16C 0.9500
C17C C24C 1.374(8)
C17C C18C 1.448(8)
C18C C19C 1.402(8)
C18C C23C 1.408(7)
C19C C20C 1.400(8)
C19C H19C 0.9500
C20C C21C 1.399(8)
C20C H20C 0.9500
C21C C22C 1.376(9)
C21C H21C 0.9500
C22C C23C 1.402(8)
C22C H22C 0.9500
C24C H24C 0.9500
N1D C8D 1.382(7)
N1D C7D 1.418(7)
N1D C10D 1.445(7)
N2D C24D 1.362(7)
N2D C23D 1.372(7)
N2D H2D 0.8800
O1D C1D 1.426(6)
O1D H1D 0.8400
O2D C8D 1.222(6)
C1D C17D 1.488(7)
C1D C2D 1.516(7)
C1D C8D 1.542(7)
C2D C3D 1.373(7)
C2D C7D 1.397(8)
C3D C4D 1.390(8)
C3D H3D 0.9500
C4D C5D 1.375(8)
C4D H4D 0.9500
C5D C6D 1.393(8)
C5D H5D 0.9500
C6D C7D 1.396(8)
C6D C9D 1.492(8)
C9D F3D 1.341(7)
C9D F2D 1.341(8)
C9D F1D 1.353(8)
C10D C11D 1.504(8)
C10D H10G 0.9900
C10D H10H 0.9900
C11D C16D 1.386(8)
C11D C12D 1.389(8)
C12D C13D 1.395(9)
C12D H12D 0.9500
C13D C14D 1.358(10)
C13D H13D 0.9500
C14D C15D 1.398(10)
C14D H14D 0.9500
C15D C16D 1.395(9)
C15D H15D 0.9500
C16D H16D 0.9500
C17D C24D 1.376(7)
C17D C18D 1.453(7)
C18D C19D 1.400(7)
C18D C23D 1.404(7)
C19D C20D 1.396(7)
C19D H19D 0.9500
C20D C21D 1.412(8)
C20D H20D 0.9500
C21D C22D 1.388(8)
C21D H21D 0.9500
C22D C23D 1.400(7)
C22D H22D 0.9500
C24D H24D 0.9500

loop_
_geom_torsion_atom_site_label_1
_geom_torsion_atom_site_label_2
_geom_torsion_atom_site_label_3
_geom_torsion_atom_site_label_4
_geom_torsion
O1A C1A C2A C3A 70.4(7)
C17A C1A C2A C3A -59.8(7)
C8A C1A C2A C3A 179.8(5)
O1A C1A C2A C7A -107.4(5)
C17A C1A C2A C7A 122.3(5)
C8A C1A C2A C7A 2.0(5)
C7A C2A C3A C4A 0.5(8)
C1A C2A C3A C4A -177.1(5)
C2A C3A C4A C5A -0.5(8)
C3A C4A C5A C6A 0.6(9)
C4A C5A C6A C7A -0.7(8)
C4A C5A C6A C9A 177.7(6)
C5A C6A C7A C2A 0.6(8)
C9A C6A C7A C2A -177.7(5)
C5A C6A C7A N1A -179.6(5)
C9A C6A C7A N1A 2.1(10)
C3A C2A C7A C6A -0.6(8)
C1A C2A C7A C6A 177.4(5)
C3A C2A C7A N1A 179.6(5)
C1A C2A C7A N1A -2.4(6)
C8A N1A C7A C6A -178.0(6)
C10A N1A C7A C6A -1.4(9)
C8A N1A C7A C2A 1.8(6)
C10A N1A C7A C2A 178.4(5)
C7A N1A C8A O2A 179.4(5)
C10A N1A C8A O2A 2.4(8)
C7A N1A C8A C1A -0.5(6)
C10A N1A C8A C1A -177.5(4)
O1A C1A C8A O2A -65.2(6)
C2A C1A C8A O2A 179.2(5)
C17A C1A C8A O2A 56.7(7)
O1A C1A C8A N1A 114.7(4)
C2A C1A C8A N1A -0.9(5)
C17A C1A C8A N1A -123.4(5)
C7A C6A C9A F3A 177.6(5)
C5A C6A C9A F3A -0.7(8)
C7A C6A C9A F1A 57.6(8)
C5A C6A C9A F1A -120.7(6)
C7A C6A C9A F2A -62.4(8)
C5A C6A C9A F2A 119.3(6)
C8A N1A C10A C11A 89.2(6)
C7A N1A C10A C11A -87.1(7)
N1A C10A C11A C12A -9.7(8)
N1A C10A C11A C16A 170.9(5)
C16A C11A C12A C13A 1.1(9)
C10A C11A C12A C13A -178.3(6)
C11A C12A C13A C14A 1.0(10)
C12A C13A C14A C15A -1.7(11)
C13A C14A C15A C16A 0.2(11)
C14A C15A C16A C11A 1.9(11)
C12A C11A C16A C15A -2.5(10)
C10A C11A C16A C15A 176.9(6)
O1A C1A C17A C24A -138.5(5)
C2A C1A C17A C24A -9.0(7)
C8A C1A C17A C24A 105.3(6)
O1A C1A C17A C18A 44.1(7)
C2A C1A C17A C18A 173.6(5)
C8A C1A C17A C18A -72.1(6)
C24A C17A C18A C19A 177.1(6)
C1A C17A C18A C19A -5.2(10)
C24A C17A C18A C23A -0.5(6)
C1A C17A C18A C23A 177.3(5)
C23A C18A C19A C20A 0.0(8)
C17A C18A C19A C20A -177.4(6)
C18A C19A C20A C21A -1.4(8)
C19A C20A C21A C22A 1.5(9)
C20A C21A C22A C23A 0.0(8)
C24A N2A C23A C22A -179.3(6)
C24A N2A C23A C18A -0.2(6)
C21A C22A C23A N2A 177.5(5)
C21A C22A C23A C18A -1.5(8)
C19A C18A C23A N2A -177.6(5)
C17A C18A C23A N2A 0.4(6)
C19A C18A C23A C22A 1.5(8)
C17A C18A C23A C22A 179.6(5)
C23A N2A C24A C17A -0.2(6)
C18A C17A C24A N2A 0.4(6)
C1A C17A C24A N2A -177.4(5)
O1B C1B C2B C3B -70.2(7)
C17B C1B C2B C3B 60.5(7)
C8B C1B C2B C3B 179.4(5)
O1B C1B C2B C7B 109.7(5)
C17B C1B C2B C7B -119.6(5)
C8B C1B C2B C7B -0.7(5)
C7B C2B C3B C4B -0.6(8)
C1B C2B C3B C4B 179.3(5)
C2B C3B C4B C5B 0.6(8)
C3B C4B C5B C6B -0.1(9)
C4B C5B C6B C7B -0.3(8)
C4B C5B C6B C9B -178.9(5)
C5B C6B C7B C2B 0.3(8)
C9B C6B C7B C2B 178.8(5)
C5B C6B C7B N1B 179.8(5)
C9B C6B C7B N1B -1.6(10)
C3B C2B C7B C6B 0.1(8)
C1B C2B C7B C6B -179.8(5)
C3B C2B C7B N1B -179.5(5)
C1B C2B C7B N1B 0.6(6)
C8B N1B C7B C6B -179.7(6)
C10B N1B C7B C6B -1.2(9)
C8B N1B C7B C2B -0.1(6)
C10B N1B C7B C2B 178.4(5)
C7B N1B C8B O2B -179.8(5)
C10B N1B C8B O2B 1.5(8)
C7B N1B C8B C1B -0.3(6)
C10B N1B C8B C1B -179.1(4)
O1B C1B C8B O2B 62.9(6)
C2B C1B C8B O2B -179.9(5)
C17B C1B C8B O2B -58.5(7)
O1B C1B C8B N1B -116.5(4)
C2B C1B C8B N1B 0.6(5)
C17B C1B C8B N1B 122.0(5)
C5B C6B C9B F1B 2.1(8)
C7B C6B C9B F1B -176.5(5)
C5B C6B C9B F2B 124.1(6)
C7B C6B C9B F2B -54.5(8)
C5B C6B C9B F3B -116.5(6)
C7B C6B C9B F3B 64.9(8)
C8B N1B C10B C11B -92.9(13)
C7B N1B C10B C11B 88.7(13)
C8B N1B C10B C11' -89.2(12)
C7B N1B C10B C11' 92.4(12)
N1B C10B C11B C16B 34(3)
N1B C10B C11B C12B -154.5(16)
C16B C11B C12B C13B -1(3)
C10B C11B C12B C13B -173.2(16)
C11B C12B C13B C14B 1(2)
C12B C13B C14B C15B -1(2)
C13B C14B C15B C16B 1(2)
C12B C11B C16B C15B 1(3)
C10B C11B C16B C15B 172.7(17)
C14B C15B C16B C11B -1(3)
N1B C10B C11' C16' 13(3)
N1B C10B C11' C12' -165.9(17)
C16' C11' C12' C13' 3(3)
C10B C11' C12' C13' -177.5(16)
C11' C12' C13' C14' 2(3)
C12' C13' C14' C15' -6(2)
C13' C14' C15' C16' 5(2)
C12' C11' C16' C15' -4(3)
C10B C11' C16' C15' 176.2(17)
C14' C15' C16' C11' 1(3)
O1B C1B C17B C24B 138.8(5)
C2B C1B C17B C24B 8.2(8)
C8B C1B C17B C24B -105.3(6)
O1B C1B C17B C18B -43.7(7)
C2B C1B C17B C18B -174.4(5)
C8B C1B C17B C18B 72.1(7)
C24B C17B C18B C19B -176.9(6)
C1B C17B C18B C19B 5.2(10)
C24B C17B C18B C23B 0.1(6)
C1B C17B C18B C23B -177.8(5)
C23B C18B C19B C20B 0.7(8)
C17B C18B C19B C20B 177.4(6)
C18B C19B C20B C21B 0.1(9)
C19B C20B C21B C22B -0.5(9)
C20B C21B C22B C23B 0.1(8)
C24B N2B C23B C22B 178.5(6)
C24B N2B C23B C18B -0.4(6)
C21B C22B C23B N2B -178.0(5)
C21B C22B C23B C18B 0.8(8)
C19B C18B C23B N2B 177.8(5)
C17B C18B C23B N2B 0.2(6)
C19B C18B C23B C22B -1.2(8)
C17B C18B C23B C22B -178.8(5)
C23B N2B C24B C17B 0.4(6)
C18B C17B C24B N2B -0.3(6)
C1B C17B C24B N2B 177.6(5)
O1C C1C C2C C3C 72.8(7)
C17C C1C C2C C3C -57.5(7)
C8C C1C C2C C3C -178.3(5)
O1C C1C C2C C7C -102.3(5)
C17C C1C C2C C7C 127.4(5)
C8C C1C C2C C7C 6.6(5)
C7C C2C C3C C4C -1.9(8)
C1C C2C C3C C4C -176.5(5)
C2C C3C C4C C5C 3.4(9)
C3C C4C C5C C6C -2.3(9)
C4C C5C C6C C7C -0.6(9)
C4C C5C C6C C9C 170.9(6)
C5C C6C C7C C2C 2.2(8)
C9C C6C C7C C2C -168.7(5)
C5C C6C C7C N1C -178.1(6)
C9C C6C C7C N1C 11.1(10)
C3C C2C C7C C6C -1.0(8)
C1C C2C C7C C6C 174.5(5)
C3C C2C C7C N1C 179.2(5)
C1C C2C C7C N1C -5.3(6)
C8C N1C C7C C6C -178.4(6)
C10C N1C C7C C6C 15.8(10)
C8C N1C C7C C2C 1.4(6)
C10C N1C C7C C2C -164.4(5)
C7C N1C C8C O2C -176.6(5)
C10C N1C C8C O2C -9.5(8)
C7C N1C C8C C1C 3.0(6)
C10C N1C C8C C1C 170.1(5)
O1C C1C C8C O2C -71.2(6)
C17C C1C C8C O2C 50.3(7)
C2C C1C C8C O2C 173.8(5)
O1C C1C C8C N1C 109.2(5)
C17C C1C C8C N1C -129.3(5)
C2C C1C C8C N1C -5.7(5)
C5C C6C C9C F1C -125.9(6)
C7C C6C C9C F1C 45.0(8)
C5C C6C C9C F3C -6.8(8)
C7C C6C C9C F3C 164.2(5)
C5C C6C C9C F2C 112.8(6)
C7C C6C C9C F2C -76.2(7)
C8C N1C C10C C11C 92.6(6)
C7C N1C C10C C11C -102.7(6)
N1C C10C C11C C16C -38.1(8)
N1C C10C C11C C12C 147.4(5)
C16C C11C C12C C13C -1.1(9)
C10C C11C C12C C13C 173.7(6)
C11C C12C C13C C14C -0.9(10)
C12C C13C C14C C15C 2.6(10)
C13C C14C C15C C16C -2.4(10)
C12C C11C C16C C15C 1.3(9)
C10C C11C C16C C15C -173.2(6)
C14C C15C C16C C11C 0.4(10)
O1C C1C C17C C24C -138.2(6)
C2C C1C C17C C24C -8.7(8)
C8C C1C C17C C24C 106.1(6)
O1C C1C C17C C18C 42.5(7)
C2C C1C C17C C18C 171.9(5)
C8C C1C C17C C18C -73.3(7)
C24C C17C C18C C19C 178.0(6)
C1C C17C C18C C19C -2.6(10)
C24C C17C C18C C23C -0.7(6)
C1C C17C C18C C23C 178.8(5)
C23C C18C C19C C20C 0.3(8)
C17C C18C C19C C20C -178.3(6)
C18C C19C C20C C21C -0.2(8)
C19C C20C C21C C22C -0.5(9)
C20C C21C C22C C23C 1.0(9)
C24C N2C C23C C22C -178.9(6)
C24C N2C C23C C18C -0.7(6)
C21C C22C C23C N2C 177.0(6)
C21C C22C C23C C18C -0.9(8)
C19C C18C C23C N2C -178.0(5)
C17C C18C C23C N2C 0.9(6)
C19C C18C C23C C22C 0.3(8)
C17C C18C C23C C22C 179.2(5)
C23C N2C C24C C17C 0.3(7)
C18C C17C C24C N2C 0.3(6)
C1C C17C C24C N2C -179.2(5)
O1D C1D C2D C3D -66.3(7)
C17D C1D C2D C3D 64.4(7)
C8D C1D C2D C3D -177.6(5)
O1D C1D C2D C7D 110.8(5)
C17D C1D C2D C7D -118.4(5)
C8D C1D C2D C7D -0.5(5)
C7D C2D C3D C4D -1.3(8)
C1D C2D C3D C4D 175.5(5)
C2D C3D C4D C5D 1.8(8)
C3D C4D C5D C6D -1.1(9)
C4D C5D C6D C7D -0.1(8)
C4D C5D C6D C9D -176.7(5)
C5D C6D C7D C2D 0.6(8)
C9D C6D C7D C2D 176.9(5)
C5D C6D C7D N1D -177.9(5)
C9D C6D C7D N1D -1.6(10)
C3D C2D C7D C6D 0.1(8)
C1D C2D C7D C6D -177.2(5)
C3D C2D C7D N1D 179.0(5)
C1D C2D C7D N1D 1.6(6)
C8D N1D C7D C6D 176.4(6)
C10D N1D C7D C6D -8.0(10)
C8D N1D C7D C2D -2.2(6)
C10D N1D C7D C2D 173.3(5)
C7D N1D C8D O2D -177.6(5)
C10D N1D C8D O2D 6.3(8)
C7D N1D C8D C1D 1.9(6)
C10D N1D C8D C1D -174.2(4)
O1D C1D C8D O2D 61.9(6)
C17D C1D C8D O2D -61.4(7)
C2D C1D C8D O2D 178.6(5)
O1D C1D C8D N1D -117.6(4)
C17D C1D C8D N1D 119.1(5)
C2D C1D C8D N1D -0.9(5)
C5D C6D C9D F3D 6.2(8)
C7D C6D C9D F3D -170.1(5)
C5D C6D C9D F2D 125.5(6)
C7D C6D C9D F2D -50.9(8)
C5D C6D C9D F1D -115.0(6)
C7D C6D C9D F1D 68.7(8)
C8D N1D C10D C11D -88.0(6)
C7D N1D C10D C11D 96.8(7)
N1D C10D C11D C16D -162.5(5)
N1D C10D C11D C12D 15.6(8)
C16D C11D C12D C13D -1.0(9)
C10D C11D C12D C13D -179.1(6)
C11D C12D C13D C14D -0.2(11)
C12D C13D C14D C15D 1.0(11)
C13D C14D C15D C16D -0.6(10)
C12D C11D C16D C15D 1.4(9)
C10D C11D C16D C15D 179.6(5)
C14D C15D C16D C11D -0.6(9)
O1D C1D C17D C24D 139.8(5)
C2D C1D C17D C24D 9.9(8)
C8D C1D C17D C24D -102.3(6)
O1D C1D C17D C18D -44.0(7)
C2D C1D C17D C18D -173.9(5)
C8D C1D C17D C18D 73.9(6)
C24D C17D C18D C19D -178.0(6)
C1D C17D C18D C19D 5.2(10)
C24D C17D C18D C23D 0.3(6)
C1D C17D C18D C23D -176.5(5)
C23D C18D C19D C20D -0.9(8)
C17D C18D C19D C20D 177.1(6)
C18D C19D C20D C21D 1.5(8)
C19D C20D C21D C22D -1.1(9)
C20D C21D C22D C23D 0.1(8)
C24D N2D C23D C22D 178.3(5)
C24D N2D C23D C18D 0.0(6)
C21D C22D C23D N2D -177.5(6)
C21D C22D C23D C18D 0.5(8)
C19D C18D C23D N2D 178.3(5)
C17D C18D C23D N2D -0.2(6)
C19D C18D C23D C22D -0.1(8)
C17D C18D C23D C22D -178.6(5)
C23D N2D C24D C17D 0.2(6)
C18D C17D C24D N2D -0.3(6)
C1D C17D C24D N2D 176.6(5)
